data_7124301
loop_
_publ_author_name
'Xu, Kai'
'Liu, Hao'
'Hou, Yilin'
'Shen, Jiefeng'
'Liu, Delong'
'Zhang, Wanbin'

_publ_section_title
;
 Pd-Catalyzed Asymmetric Allylic Substitution Cascade via An Asymmetric
 Desymmetrization for the Synthesis of Bicyclic Dihydrofurans
;
_journal_name_full 'Chemical Communications'
_journal_paper_doi 10.1039/C9CC07204G
_journal_year 2019
_chemical_absolute_configuration ad
_chemical_formula_moiety 'C15 H17 N O'
_chemical_formula_sum 'C15 H17 N O'
_chemical_formula_weight 227.29
_space_group_crystal_system orthorhombic
_space_group_IT_number 19
_space_group_name_Hall 'P 2ac 2ab'
_space_group_name_H-M_alt 'P 21 21 21'
_symmetry_space_group_name_Hall 'P 2ac 2ab'
_symmetry_space_group_name_H-M 'P 21 21 21'
_atom_sites_solution_hydrogens geom
_audit_block_doi 10.5517/ccdc.csd.cc2396rd
_audit_creation_method SHELXL-2018/3
_audit_update_record
;
2019-08-05 deposited with the CCDC.    2019-10-11 downloaded from the CCDC.
;
_cell_angle_alpha 90
_cell_angle_beta 90
_cell_angle_gamma 90
_cell_formula_units_Z 4
_cell_length_a 5.93000(10)
_cell_length_b 8.7765(2)
_cell_length_c 24.7421(6)
_cell_measurement_reflns_used 7455
_cell_measurement_temperature 297(2)
_cell_measurement_theta_max 68.02
_cell_measurement_theta_min 3.57
_cell_volume 1287.69(5)
_computing_structure_refinement 'SHELXL-2018/3 (Sheldrick, 2018)'
_computing_structure_solution 'SHELXT 2014/5 (Sheldrick, 2014)'
_diffrn_ambient_temperature 297(2)
_diffrn_measured_fraction_theta_full 0.994
_diffrn_measured_fraction_theta_max 0.994
_diffrn_measurement_device_type 'Bruker D8 Venture'
_diffrn_measurement_method '\f and \w scans'
_diffrn_radiation_type CuK\a
_diffrn_radiation_wavelength 1.54178
_diffrn_reflns_av_R_equivalents 0.0433
_diffrn_reflns_av_unetI/netI 0.0224
_diffrn_reflns_Laue_measured_fraction_full 0.994
_diffrn_reflns_Laue_measured_fraction_max 0.994
_diffrn_reflns_limit_h_max 7
_diffrn_reflns_limit_h_min -7
_diffrn_reflns_limit_k_max 10
_diffrn_reflns_limit_k_min -10
_diffrn_reflns_limit_l_max 29
_diffrn_reflns_limit_l_min -29
_diffrn_reflns_number 18841
_diffrn_reflns_point_group_measured_fraction_full 0.996
_diffrn_reflns_point_group_measured_fraction_max 0.995
_diffrn_reflns_theta_full 67.679
_diffrn_reflns_theta_max 68.308
_diffrn_reflns_theta_min 3.573
_exptl_absorpt_coefficient_mu 0.571
_exptl_crystal_colour coulorless
_exptl_crystal_density_diffrn 1.172
_exptl_crystal_description block
_exptl_crystal_F_000 488
_exptl_crystal_size_max 0.200
_exptl_crystal_size_mid 0.180
_exptl_crystal_size_min 0.160
_exptl_transmission_factor_max 0.7531
_exptl_transmission_factor_min 0.6789
_refine_diff_density_max 0.103
_refine_diff_density_min -0.142
_refine_diff_density_rms 0.026
_refine_ls_abs_structure_details
;
 Flack x determined using 825 quotients [(I+)-(I-)]/[(I+)+(I-)]
 (Parsons, Flack and Wagner, Acta Cryst. B69 (2013) 249-259).
;
_refine_ls_abs_structure_Flack -0.16(12)
_refine_ls_extinction_method none
_refine_ls_goodness_of_fit_ref 1.046
_refine_ls_hydrogen_treatment constr
_refine_ls_matrix_type full
_refine_ls_number_parameters 154
_refine_ls_number_reflns 2353
_refine_ls_number_restraints 0
_refine_ls_restrained_S_all 1.046
_refine_ls_R_factor_all 0.0424
_refine_ls_R_factor_gt 0.0387
_refine_ls_shift/su_max 0.000
_refine_ls_shift/su_mean 0.000
_refine_ls_structure_factor_coef Fsqd
_refine_ls_weighting_details 'w=1/[\s^2^(Fo^2^)+(0.0619P)^2^+0.0791P] where P=(Fo^2^+2Fc^2^)/3'
_refine_ls_weighting_scheme calc
_refine_ls_wR_factor_gt 0.1033
_refine_ls_wR_factor_ref 0.1079
_reflns_Friedel_coverage 0.681
_reflns_Friedel_fraction_full 0.999
_reflns_Friedel_fraction_max 0.997
_reflns_number_gt 2161
_reflns_number_total 2353
_reflns_threshold_expression 'I > 2\s(I)'
_cod_data_source_file c9cc07204g2.cif
_cod_data_source_block b_a
_cod_depositor_comments
;
The following automatic conversions were performed:

'_chemical_absolute_configuration' value 'AD' changed to 'ad'
according to
/home/data/users/saulius/crontab/automatic-downloads/rss-feeds/RSC/lib/dictionaries/cif_core.dic
dictionary named 'cif_core.dic' version 2.4.2 from 2011-04-26.

Automatic conversion script
Id: cif_fix_values 4973 2017-02-22 13:04:09Z antanas 
;
_cod_database_code 7124301
_shelx_shelxl_version_number 2018/3
_shelx_space_group_comment
;
The symmetry employed for this shelxl refinement is uniquely defined
by the following loop, which should always be used as a source of
symmetry information in preference to the above space-group names.
They are only intended as comments.
;
_shelx_estimated_absorpt_t_min 0.894
_shelx_estimated_absorpt_t_max 0.914

loop_
_space_group_symop_operation_xyz
'x, y, z'
'-x+1/2, -y, z+1/2'
'-x, y+1/2, -z+1/2'
'x+1/2, -y+1/2, -z'

loop_
_atom_site_label
_atom_site_type_symbol
_atom_site_fract_x
_atom_site_fract_y
_atom_site_fract_z
_atom_site_U_iso_or_equiv
_atom_site_adp_type
_atom_site_occupancy
_atom_site_site_symmetry_order
_atom_site_calc_flag
_atom_site_refinement_flags_posn
_atom_site_refinement_flags_adp
O1 O 0.4570(3) 0.49838(18) 0.65247(6) 0.0677(4) Uani 1 1 d . .
N1 N 0.9784(4) 0.6134(3) 0.52633(9) 0.0892(7) Uani 1 1 d . .
C1 C 0.7005(4) 0.3344(2) 0.60148(8) 0.0610(5) Uani 1 1 d . .
C2 C 0.7023(6) 0.2204(3) 0.56291(10) 0.0862(8) Uani 1 1 d . .
H2 H 0.586364 0.215016 0.537662 0.103 Uiso 1 1 calc R U
C3 C 0.8732(8) 0.1153(4) 0.56152(14) 0.1090(11) Uani 1 1 d . .
H3 H 0.873559 0.040094 0.535038 0.131 Uiso 1 1 calc R U
C4 C 1.0434(6) 0.1204(4) 0.59890(17) 0.1075(12) Uani 1 1 d . .
H4 H 1.161052 0.050480 0.597303 0.129 Uiso 1 1 calc R U
C5 C 1.0394(5) 0.2300(3) 0.63902(17) 0.0994(10) Uani 1 1 d . .
H5 H 1.152624 0.232297 0.665028 0.119 Uiso 1 1 calc R U
C7 C 0.5201(3) 0.4527(3) 0.59944(8) 0.0600(5) Uani 1 1 d . .
H7 H 0.387608 0.407438 0.582041 0.072 Uiso 1 1 calc R U
C6 C 0.8676(4) 0.3361(3) 0.64051(12) 0.0775(7) Uani 1 1 d . .
H6 H 0.864080 0.408862 0.667816 0.093 Uiso 1 1 calc R U
C8 C 0.5773(4) 0.6059(3) 0.56906(8) 0.0625(5) Uani 1 1 d . .
H8 H 0.466989 0.619750 0.539976 0.075 Uiso 1 1 calc R U
C9 C 0.5357(4) 0.7294(3) 0.61190(9) 0.0674(6) Uani 1 1 d . .
H9 H 0.468118 0.820005 0.595333 0.081 Uiso 1 1 calc R U
C10 C 0.3641(4) 0.6480(3) 0.64756(10) 0.0719(6) Uani 1 1 d . .
H10 H 0.220128 0.641729 0.628251 0.086 Uiso 1 1 calc R U
C11 C 0.3241(5) 0.7175(4) 0.70262(11) 0.0882(8) Uani 1 1 d . .
H11A H 0.240345 0.645842 0.724697 0.106 Uiso 1 1 calc R U
H11B H 0.232730 0.808452 0.698551 0.106 Uiso 1 1 calc R U
C12 C 0.5411(5) 0.7589(4) 0.73136(12) 0.0982(10) Uani 1 1 d . .
H12A H 0.622249 0.666725 0.740832 0.118 Uiso 1 1 calc R U
H12B H 0.506496 0.813247 0.764478 0.118 Uiso 1 1 calc R U
C13 C 0.6875(6) 0.8579(4) 0.69533(14) 0.1010(10) Uani 1 1 d . .
H13A H 0.607679 0.951047 0.686411 0.121 Uiso 1 1 calc R U
H13B H 0.824781 0.885213 0.714340 0.121 Uiso 1 1 calc R U
C14 C 0.7460(4) 0.7726(3) 0.64392(12) 0.0753(6) Uani 1 1 d . .
H14A H 0.829018 0.680966 0.653071 0.090 Uiso 1 1 calc R U
H14B H 0.842631 0.835905 0.621621 0.090 Uiso 1 1 calc R U
C15 C 0.8040(4) 0.6099(3) 0.54516(9) 0.0670(6) Uani 1 1 d . .

loop_
_atom_site_aniso_label
_atom_site_aniso_U_11
_atom_site_aniso_U_22
_atom_site_aniso_U_33
_atom_site_aniso_U_23
_atom_site_aniso_U_13
_atom_site_aniso_U_12
O1 0.0652(8) 0.0809(9) 0.0570(8) 0.0043(7) 0.0101(7) -0.0076(8)
N1 0.0871(15) 0.1001(16) 0.0804(13) 0.0205(12) 0.0254(12) 0.0037(13)
C1 0.0632(12) 0.0606(11) 0.0590(11) 0.0110(9) 0.0049(9) -0.0104(9)
C2 0.118(2) 0.0776(15) 0.0635(14) 0.0047(12) 0.0012(14) 0.0054(16)
C3 0.156(3) 0.0848(18) 0.0856(19) 0.0091(16) 0.028(2) 0.033(2)
C4 0.095(2) 0.0764(17) 0.151(3) 0.035(2) 0.038(2) 0.0198(16)
C5 0.0721(15) 0.0746(15) 0.151(3) 0.0314(19) -0.0184(18) -0.0071(14)
C7 0.0522(10) 0.0739(12) 0.0540(10) 0.0013(9) -0.0021(9) -0.0104(9)
C6 0.0722(14) 0.0644(12) 0.0958(17) 0.0089(12) -0.0180(13) -0.0091(11)
C8 0.0593(11) 0.0754(13) 0.0527(10) 0.0099(10) -0.0022(8) 0.0054(10)
C9 0.0647(12) 0.0686(12) 0.0687(13) 0.0076(10) 0.0027(10) 0.0142(10)
C10 0.0488(10) 0.1002(17) 0.0669(13) -0.0032(12) 0.0003(9) 0.0078(11)
C11 0.0668(14) 0.120(2) 0.0782(16) -0.0133(15) 0.0098(12) 0.0156(15)
C12 0.0839(17) 0.136(3) 0.0748(16) -0.0346(16) -0.0011(14) 0.0181(18)
C13 0.0825(17) 0.101(2) 0.120(2) -0.0455(18) -0.0034(17) 0.0024(17)
C14 0.0644(13) 0.0685(12) 0.0929(17) -0.0094(13) 0.0089(12) -0.0045(10)
C15 0.0750(14) 0.0695(13) 0.0564(11) 0.0133(10) 0.0091(11) 0.0046(11)

loop_
_atom_type_symbol
_atom_type_description
_atom_type_scat_dispersion_real
_atom_type_scat_dispersion_imag
_atom_type_scat_source
C C 0.0181 0.0091 'International Tables Vol C Tables 4.2.6.8 and 6.1.1.4'
H H 0.0000 0.0000 'International Tables Vol C Tables 4.2.6.8 and 6.1.1.4'
N N 0.0311 0.0180 'International Tables Vol C Tables 4.2.6.8 and 6.1.1.4'
O O 0.0492 0.0322 'International Tables Vol C Tables 4.2.6.8 and 6.1.1.4'

loop_
_geom_angle_atom_site_label_1
_geom_angle_atom_site_label_2
_geom_angle_atom_site_label_3
_geom_angle
C7 O1 C10 106.39(17)
C2 C1 C6 119.0(2)
C2 C1 C7 119.0(2)
C6 C1 C7 122.0(2)
C3 C2 C1 120.6(3)
C3 C2 H2 119.7
C1 C2 H2 119.7
C4 C3 C2 120.4(3)
C4 C3 H3 119.8
C2 C3 H3 119.8
C3 C4 C5 119.7(3)
C3 C4 H4 120.2
C5 C4 H4 120.2
C6 C5 C4 120.0(3)
C6 C5 H5 120.0
C4 C5 H5 120.0
O1 C7 C1 110.72(17)
O1 C7 C8 104.80(17)
C1 C7 C8 117.10(17)
O1 C7 H7 108.0
C1 C7 H7 108.0
C8 C7 H7 108.0
C5 C6 C1 120.2(3)
C5 C6 H6 119.9
C1 C6 H6 119.9
C15 C8 C9 114.1(2)
C15 C8 C7 114.11(18)
C9 C8 C7 103.80(16)
C15 C8 H8 108.2
C9 C8 H8 108.2
C7 C8 H8 108.2
C10 C9 C14 111.19(19)
C10 C9 C8 100.13(18)
C14 C9 C8 113.73(19)
C10 C9 H9 110.5
C14 C9 H9 110.5
C8 C9 H9 110.5
O1 C10 C11 110.8(2)
O1 C10 C9 102.87(17)
C11 C10 C9 115.9(2)
O1 C10 H10 109.0
C11 C10 H10 109.0
C9 C10 H10 109.0
C10 C11 C12 112.8(2)
C10 C11 H11A 109.0
C12 C11 H11A 109.0
C10 C11 H11B 109.0
C12 C11 H11B 109.0
H11A C11 H11B 107.8
C11 C12 C13 110.3(3)
C11 C12 H12A 109.6
C13 C12 H12A 109.6
C11 C12 H12B 109.6
C13 C12 H12B 109.6
H12A C12 H12B 108.1
C14 C13 C12 109.9(2)
C14 C13 H13A 109.7
C12 C13 H13A 109.7
C14 C13 H13B 109.7
C12 C13 H13B 109.7
H13A C13 H13B 108.2
C13 C14 C9 111.8(2)
C13 C14 H14A 109.3
C9 C14 H14A 109.3
C13 C14 H14B 109.3
C9 C14 H14B 109.3
H14A C14 H14B 107.9
N1 C15 C8 179.5(3)

loop_
_geom_bond_atom_site_label_1
_geom_bond_atom_site_label_2
_geom_bond_distance
O1 C7 1.422(3)
O1 C10 1.429(3)
N1 C15 1.135(3)
C1 C2 1.383(3)
C1 C6 1.383(3)
C1 C7 1.491(3)
C2 C3 1.371(5)
C2 H2 0.9300
C3 C4 1.370(6)
C3 H3 0.9300
C4 C5 1.382(5)
C4 H4 0.9300
C5 C6 1.381(4)
C5 H5 0.9300
C7 C8 1.578(3)
C7 H7 0.9800
C6 H6 0.9300
C8 C15 1.469(3)
C8 C9 1.536(3)
C8 H8 0.9800
C9 C10 1.524(3)
C9 C14 1.526(3)
C9 H9 0.9800
C10 C11 1.511(3)
C10 H10 0.9800
C11 C12 1.514(4)
C11 H11A 0.9700
C11 H11B 0.9700
C12 C13 1.518(5)
C12 H12A 0.9700
C12 H12B 0.9700
C13 C14 1.516(4)
C13 H13A 0.9700
C13 H13B 0.9700
C14 H14A 0.9700
C14 H14B 0.9700

loop_
_geom_torsion_atom_site_label_1
_geom_torsion_atom_site_label_2
_geom_torsion_atom_site_label_3
_geom_torsion_atom_site_label_4
_geom_torsion
C6 C1 C2 C3 -3.4(4)
C7 C1 C2 C3 176.0(2)
C1 C2 C3 C4 0.9(5)
C2 C3 C4 C5 1.6(5)
C3 C4 C5 C6 -1.6(5)
C10 O1 C7 C1 155.87(17)
C10 O1 C7 C8 28.7(2)
C2 C1 C7 O1 145.2(2)
C6 C1 C7 O1 -35.5(3)
C2 C1 C7 C8 -94.8(2)
C6 C1 C7 C8 84.5(3)
C4 C5 C6 C1 -0.9(4)
C2 C1 C6 C5 3.4(4)
C7 C1 C6 C5 -176.0(2)
O1 C7 C8 C15 124.6(2)
C1 C7 C8 C15 1.5(3)
O1 C7 C8 C9 -0.2(2)
C1 C7 C8 C9 -123.3(2)
C15 C8 C9 C10 -150.60(19)
C7 C8 C9 C10 -25.8(2)
C15 C8 C9 C14 -31.9(3)
C7 C8 C9 C14 92.9(2)
C7 O1 C10 C11 -171.3(2)
C7 O1 C10 C9 -46.8(2)
C14 C9 C10 O1 -76.6(2)
C8 C9 C10 O1 44.0(2)
C14 C9 C10 C11 44.5(3)
C8 C9 C10 C11 165.0(2)
O1 C10 C11 C12 70.8(3)
C9 C10 C11 C12 -45.9(3)
C10 C11 C12 C13 52.8(3)
C11 C12 C13 C14 -60.3(3)
C12 C13 C14 C9 60.3(3)
C10 C9 C14 C13 -51.3(3)
C8 C9 C14 C13 -163.4(2)
